data_1546690
loop_
_publ_author_name
'Rani, C. Vidya'
'Mitu, L.'
'Chakkaravarthi, G.'
'Rajagopal, G.'

_publ_section_title
;
 4,6-Di-<i>tert</i>-butyl-2-({[4-(diethylamino)phenyl]imino}methyl)phenol
;
_journal_coeditor_code VM4022
_journal_issue 4
_journal_name_full IUCrData
_journal_page_first x170572
_journal_paper_doi 10.1107/S2414314617005727
_journal_volume 2
_journal_year 2017
_chemical_formula_iupac 'C25 H36 N2 O'
_chemical_formula_moiety 'C25 H36 N2 O'
_chemical_formula_sum 'C25 H36 N2 O'
_chemical_formula_weight 380.56
_chemical_name_systematic
;
4,6-Di-<i>tert</i>-butyl-2-({[4-(diethylamino)phenyl]imino}methyl)phenol
;
_space_group_crystal_system monoclinic
_space_group_IT_number 4
_space_group_name_Hall 'P 2yb'
_space_group_name_H-M_alt 'P 1 21 1'
_symmetry_space_group_name_Hall 'P 2yb'
_symmetry_space_group_name_H-M 'P 1 21 1'
_atom_sites_solution_hydrogens mixed
_audit_creation_method SHELXL-2016/4
_cell_angle_alpha 90
_cell_angle_beta 117.320(8)
_cell_angle_gamma 90
_cell_formula_units_Z 2
_cell_length_a 8.9303(15)
_cell_length_b 15.572(3)
_cell_length_c 9.4824(16)
_cell_measurement_reflns_used 3084
_cell_measurement_temperature 295(2)
_cell_measurement_theta_max 20.51
_cell_measurement_theta_min 2.42
_cell_volume 1171.6(4)
_computing_cell_refinement
;
SAINT (Bruker, 2004)
;
_computing_data_collection
;
APEX2 (Bruker, 2004)
;
_computing_data_reduction
;
SAINT (Bruker, 2004)
;
_computing_molecular_graphics
;
PLATON (Spek, 2009)
;
_computing_publication_material
;
SHELXL2016 (Sheldrick, 2015) and PLATON (Spek, 2009)
;
_computing_structure_refinement
;
SHELXL2016 (Sheldrick, 2015)
;
_computing_structure_solution
;
SHELXS97 (Sheldrick, 2008)
;
_diffrn_ambient_temperature 295(2)
_diffrn_measured_fraction_theta_full 0.977
_diffrn_measured_fraction_theta_max 0.977
_diffrn_measurement_device_type 'Bruker APEXII CCD'
_diffrn_measurement_method '\w and \f scan'
_diffrn_radiation_monochromator graphite
_diffrn_radiation_source 'fine-focus sealed tube'
_diffrn_radiation_type MoK\a
_diffrn_radiation_wavelength 0.71073
_diffrn_reflns_av_R_equivalents 0.000
_diffrn_reflns_limit_h_max 9
_diffrn_reflns_limit_h_min -9
_diffrn_reflns_limit_k_max 17
_diffrn_reflns_limit_k_min -17
_diffrn_reflns_limit_l_max 10
_diffrn_reflns_limit_l_min -10
_diffrn_reflns_number 8432
_diffrn_reflns_theta_full 22.917
_diffrn_reflns_theta_max 22.9
_diffrn_reflns_theta_min 2.418
_exptl_absorpt_coefficient_mu 0.065
_exptl_absorpt_correction_T_max 0.9839
_exptl_absorpt_correction_T_min 0.9207
_exptl_absorpt_correction_type multi-scan
_exptl_absorpt_process_details
;
(SADABS; Bruker, 2004)
;
_exptl_crystal_colour yellow
_exptl_crystal_density_diffrn 1.079
_exptl_crystal_description block
_exptl_crystal_F_000 416
_exptl_crystal_size_max 0.300
_exptl_crystal_size_mid 0.280
_exptl_crystal_size_min 0.240
_refine_diff_density_max 0.204
_refine_diff_density_min -0.221
_refine_ls_extinction_method none
_refine_ls_goodness_of_fit_ref 1.054
_refine_ls_hydrogen_treatment mixed
_refine_ls_matrix_type full
_refine_ls_number_parameters 277
_refine_ls_number_reflns 8432
_refine_ls_number_restraints 26
_refine_ls_restrained_S_all 1.056
_refine_ls_R_factor_all 0.0830
_refine_ls_R_factor_gt 0.0619
_refine_ls_shift/su_max 0.000
_refine_ls_shift/su_mean 0.000
_refine_ls_structure_factor_coef Fsqd
_refine_ls_weighting_details 'w=1/[\s^2^(Fo^2^)+(0.0973P)^2^+0.2985P] where P=(Fo^2^+2Fc^2^)/3'
_refine_ls_weighting_scheme calc
_refine_ls_wR_factor_gt 0.1678
_refine_ls_wR_factor_ref 0.1893
_reflns_number_gt 6509
_reflns_number_total 8432
_reflns_threshold_expression 'I > 2\s(I)'
_cod_data_source_file vm4022sup1.cif
_cod_data_source_block I
_cod_original_cell_volume 1171.6(3)
_cod_database_code 1546690
_shelx_space_group_comment
;
The symmetry employed for this shelxl refinement is uniquely defined
by the following loop, which should always be used as a source of
symmetry information in preference to the above space-group names.
They are only intended as comments.
;
_shelx_estimated_absorpt_t_min 0.981
_shelx_estimated_absorpt_t_max 0.985

loop_
_space_group_symop_operation_xyz
'x, y, z'
'-x, y+1/2, -z'

loop_
_atom_site_type_symbol
_atom_site_label
_atom_site_fract_x
_atom_site_fract_y
_atom_site_fract_z
_atom_site_U_iso_or_equiv
_atom_site_adp_type
_atom_site_calc_flag
_atom_site_occupancy
_atom_site_disorder_assembly
_atom_site_disorder_group
C C1 -0.077(3) 0.5191(13) -0.506(3) 0.150(9) Uani d 0.85(2) A 1
H H1A -0.177280 0.485250 -0.557143 0.225 Uiso calc 0.85(2) A 1
H H1B -0.010074 0.512597 -0.560645 0.225 Uiso calc 0.85(2) A 1
H H1C -0.012806 0.500182 -0.397779 0.225 Uiso calc 0.85(2) A 1
C C2 -0.1242(18) 0.6139(12) -0.507(2) 0.094(5) Uani d 0.85(2) A 1
H H2A -0.190115 0.632881 -0.616152 0.113 Uiso calc 0.85(2) A 1
H H2B -0.192852 0.620445 -0.453017 0.113 Uiso calc 0.85(2) A 1
C C3 -0.016(4) 0.7921(17) -0.593(3) 0.186(12) Uani d 0.85(2) A 1
H H3A 0.015996 0.820295 -0.665562 0.278 Uiso calc 0.85(2) A 1
H H3B -0.134618 0.780981 -0.645328 0.278 Uiso calc 0.85(2) A 1
H H3C 0.011559 0.828409 -0.502735 0.278 Uiso calc 0.85(2) A 1
C C4 0.081(2) 0.7066(14) -0.5381(18) 0.107(6) Uani d 0.85(2) A 1
H H4A 0.054761 0.669186 -0.628333 0.128 Uiso calc 0.85(2) A 1
H H4B 0.201674 0.716854 -0.485022 0.128 Uiso calc 0.85(2) A 1
C C1' -0.175(19) 0.563(10) -0.587(14) 0.150(9) Uani d 0.15(2) A 2
H H1'1 -0.271543 0.530082 -0.598955 0.225 Uiso calc 0.15(2) A 2
H H1'2 -0.205138 0.598040 -0.678834 0.225 Uiso calc 0.15(2) A 2
H H1'3 -0.085701 0.524662 -0.574063 0.225 Uiso calc 0.15(2) A 2
C C2' -0.116(11) 0.621(8) -0.438(12) 0.094(5) Uani d 0.15(2) A 2
H H2'1 -0.205060 0.660315 -0.448596 0.113 Uiso calc 0.15(2) A 2
H H2'2 -0.084905 0.586495 -0.343194 0.113 Uiso calc 0.15(2) A 2
C C3' 0.08(3) 0.818(8) -0.517(19) 0.186(12) Uani d 0.15(2) A 2
H H3'1 0.043755 0.849312 -0.613457 0.278 Uiso calc 0.15(2) A 2
H H3'2 0.035306 0.847736 -0.451956 0.278 Uiso calc 0.15(2) A 2
H H3'3 0.196242 0.813633 -0.460255 0.278 Uiso calc 0.15(2) A 2
C C4' -0.002(14) 0.727(6) -0.556(9) 0.107(6) Uani d 0.15(2) A 2
H H4'1 -0.123560 0.733489 -0.616586 0.128 Uiso calc 0.15(2) A 2
H H4'2 0.036441 0.699583 -0.624836 0.128 Uiso calc 0.15(2) A 2
C C5 0.1139(15) 0.6770(9) -0.2706(11) 0.057(3) Uani d 1 . .
C C6 0.2514(14) 0.7334(8) -0.2004(12) 0.067(3) Uani d 1 . .
H H6 0.286148 0.764161 -0.264162 0.080 Uiso calc 1 . .
C C7 0.3341(14) 0.7435(8) -0.0403(12) 0.063(3) Uani d 1 . .
H H7 0.425305 0.780968 0.001366 0.075 Uiso calc 1 . .
C C8 0.2911(14) 0.7014(7) 0.0652(11) 0.052(3) Uani d 1 . .
C C9 0.1524(15) 0.6488(9) -0.0054(13) 0.070(3) Uani d 1 . .
H H9 0.115149 0.620270 0.058848 0.084 Uiso calc 1 . .
C C10 0.0672(13) 0.6366(8) -0.1654(14) 0.066(3) Uani d 1 . .
H H10 -0.025512 0.600110 -0.206012 0.079 Uiso calc 1 . .
C C11 0.4023(13) 0.6582(7) 0.3275(12) 0.057(3) Uani d 1 . .
H H11 0.354071 0.604812 0.289394 0.069 Uiso calc 1 . .
C C12 0.4924(14) 0.6693(7) 0.4952(12) 0.051(3) Uani d 1 . .
C C13 0.5096(14) 0.6016(7) 0.5958(13) 0.060(3) Uani d 1 . .
H H13 0.460269 0.549358 0.550738 0.072 Uiso calc 1 . .
C C14 0.5948(13) 0.6069(7) 0.7577(13) 0.051(3) Uani d 1 . .
C C15 0.6630(15) 0.6864(7) 0.8231(11) 0.052(2) Uani d 1 . .
H H15 0.721045 0.691959 0.932885 0.063 Uiso calc 1 . .
C C16 0.6464(12) 0.7588(6) 0.7274(11) 0.050(3) Uani d 1 . .
C C17 0.5607(12) 0.7496(7) 0.5649(11) 0.049(3) Uani d 1 . .
C C18 0.6143(16) 0.5287(8) 0.8651(13) 0.065(3) Uani d 1 . .
C C19 0.4436(17) 0.4872(10) 0.8153(16) 0.094(4) Uani d 1 . .
H H19A 0.395662 0.470994 0.705493 0.141 Uiso calc 1 . .
H H19B 0.370156 0.527204 0.829953 0.141 Uiso calc 1 . .
H H19C 0.456973 0.437040 0.878934 0.141 Uiso calc 1 . .
C C20 0.7227(17) 0.4621(10) 0.8346(17) 0.093(4) Uani d 1 . .
H H20A 0.675752 0.451327 0.722708 0.140 Uiso calc 1 . .
H H20B 0.724633 0.409644 0.888660 0.140 Uiso calc 1 . .
H H20C 0.835444 0.483593 0.873406 0.140 Uiso calc 1 . .
C C21 0.693(2) 0.5511(10) 1.0374(14) 0.113(6) Uani d 1 . .
H H21A 0.708759 0.499740 1.098732 0.170 Uiso calc 1 . .
H H21B 0.620636 0.589810 1.056491 0.170 Uiso calc 1 . .
H H21C 0.800130 0.578005 1.067742 0.170 Uiso calc 1 . .
C C22 0.7209(14) 0.8462(7) 0.8094(12) 0.055(3) Uani d 1 . .
C C23 0.8412(17) 0.8824(9) 0.7467(17) 0.084(4) Uani d 1 . .
H H23A 0.781027 0.888380 0.633457 0.126 Uiso calc 1 . .
H H23B 0.934110 0.843646 0.773981 0.126 Uiso calc 1 . .
H H23C 0.882885 0.937421 0.794029 0.126 Uiso calc 1 . .
C C24 0.5703(16) 0.9104(9) 0.7627(16) 0.078(4) Uani d 1 . .
H H24A 0.519704 0.921425 0.650623 0.117 Uiso calc 1 . .
H H24B 0.611075 0.963319 0.819554 0.117 Uiso calc 1 . .
H H24C 0.487803 0.885891 0.789197 0.117 Uiso calc 1 . .
C C25 0.8121(18) 0.8411(8) 0.9828(13) 0.079(4) Uani d 1 . .
H H25A 0.863737 0.895478 1.024963 0.119 Uiso calc 1 . .
H H25B 0.897574 0.797584 1.013385 0.119 Uiso calc 1 . .
H H25C 0.734835 0.826746 1.023648 0.119 Uiso calc 1 . .
N N1 0.0275(13) 0.6674(8) -0.4291(11) 0.088(3) Uani d 1 . .
N N2 0.3832(11) 0.7164(6) 0.2262(10) 0.058(2) Uani d 1 . .
O O1 0.5431(11) 0.8175(5) 0.4662(9) 0.072(2) Uani d 1 . .
H H1 0.488(16) 0.799(9) 0.375(7) 0.107 Uiso d 1 . .

loop_
_atom_site_aniso_label
_atom_site_aniso_U_11
_atom_site_aniso_U_22
_atom_site_aniso_U_33
_atom_site_aniso_U_12
_atom_site_aniso_U_13
_atom_site_aniso_U_23
C1 0.14(2) 0.143(15) 0.113(16) -0.027(15) 0.016(16) -0.044(15)
C2 0.072(8) 0.149(12) 0.057(10) -0.021(7) 0.027(8) -0.018(10)
C3 0.27(4) 0.139(16) 0.107(18) -0.010(10) 0.05(2) 0.043(13)
C4 0.073(10) 0.182(14) 0.064(8) -0.016(9) 0.029(7) 0.005(7)
C1' 0.14(2) 0.143(15) 0.113(16) -0.027(15) 0.016(16) -0.044(15)
C2' 0.072(8) 0.149(12) 0.057(10) -0.021(7) 0.027(8) -0.018(10)
C3' 0.27(4) 0.139(16) 0.107(18) -0.010(10) 0.05(2) 0.043(13)
C4' 0.073(10) 0.182(14) 0.064(8) -0.016(9) 0.029(7) 0.005(7)
C5 0.061(5) 0.070(8) 0.044(5) 0.000(5) 0.026(4) -0.004(5)
C6 0.078(7) 0.071(9) 0.060(4) -0.011(5) 0.040(5) -0.005(6)
C7 0.068(6) 0.058(8) 0.064(4) -0.016(6) 0.031(5) -0.011(6)
C8 0.066(6) 0.036(7) 0.054(4) 0.004(6) 0.028(5) -0.005(5)
C9 0.069(7) 0.079(10) 0.070(8) -0.008(7) 0.038(6) 0.009(7)
C10 0.052(6) 0.069(10) 0.069(8) -0.019(6) 0.022(6) -0.005(6)
C11 0.077(7) 0.032(7) 0.064(7) 0.001(6) 0.033(6) 0.000(6)
C12 0.065(6) 0.036(7) 0.055(6) 0.003(5) 0.029(5) 0.001(5)
C13 0.076(8) 0.035(7) 0.076(8) 0.005(6) 0.041(6) 0.010(6)
C14 0.066(7) 0.038(7) 0.058(7) 0.014(6) 0.036(6) 0.015(5)
C15 0.066(6) 0.037(6) 0.056(6) -0.004(5) 0.030(5) -0.005(4)
C16 0.057(6) 0.040(6) 0.062(6) -0.003(6) 0.036(5) -0.001(4)
C17 0.061(6) 0.044(7) 0.048(6) 0.002(6) 0.028(5) 0.003(5)
C18 0.079(8) 0.043(7) 0.074(5) 0.002(7) 0.037(6) 0.015(6)
C19 0.100(9) 0.080(12) 0.117(10) -0.010(8) 0.062(8) 0.029(8)
C20 0.092(10) 0.062(10) 0.127(11) 0.020(8) 0.053(9) 0.033(8)
C21 0.160(15) 0.089(12) 0.069(5) -0.024(11) 0.034(9) 0.022(7)
C22 0.070(7) 0.044(8) 0.056(7) -0.011(6) 0.034(6) -0.010(5)
C23 0.093(9) 0.067(10) 0.106(10) -0.027(8) 0.057(8) -0.009(7)
C24 0.099(10) 0.041(8) 0.108(9) 0.000(7) 0.059(8) -0.004(6)
C25 0.103(10) 0.061(9) 0.069(8) -0.025(8) 0.035(7) -0.021(6)
N1 0.081(5) 0.121(9) 0.063(6) -0.019(6) 0.035(5) -0.017(5)
N2 0.065(5) 0.049(6) 0.056(4) -0.001(5) 0.024(4) -0.004(5)
O1 0.096(6) 0.046(5) 0.067(5) -0.006(5) 0.033(5) 0.008(4)

loop_
_atom_type_symbol
_atom_type_description
_atom_type_scat_dispersion_real
_atom_type_scat_dispersion_imag
_atom_type_scat_source
C C 0.0033 0.0016 'International Tables Vol C Tables 4.2.6.8 and 6.1.1.4'
H H 0.0000 0.0000 'International Tables Vol C Tables 4.2.6.8 and 6.1.1.4'
N N 0.0061 0.0033 'International Tables Vol C Tables 4.2.6.8 and 6.1.1.4'
O O 0.0106 0.0060 'International Tables Vol C Tables 4.2.6.8 and 6.1.1.4'

loop_
_geom_angle_atom_site_label_1
_geom_angle_atom_site_label_2
_geom_angle_atom_site_label_3
_geom_angle
C2 C1 H1A 109.5
C2 C1 H1B 109.5
H1A C1 H1B 109.5
C2 C1 H1C 109.5
H1A C1 H1C 109.5
H1B C1 H1C 109.5
N1 C2 C1 110.7(15)
N1 C2 H2A 109.5
C1 C2 H2A 109.5
N1 C2 H2B 109.5
C1 C2 H2B 109.5
H2A C2 H2B 108.1
C4 C3 H3A 109.5
C4 C3 H3B 109.5
H3A C3 H3B 109.5
C4 C3 H3C 109.5
H3A C3 H3C 109.5
H3B C3 H3C 109.5
N1 C4 C3 106.6(19)
N1 C4 H4A 110.4
C3 C4 H4A 110.4
N1 C4 H4B 110.4
C3 C4 H4B 110.4
H4A C4 H4B 108.6
C2' C1' H1'1 109.5
C2' C1' H1'2 109.5
H1'1 C1' H1'2 109.5
C2' C1' H1'3 109.5
H1'1 C1' H1'3 109.5
H1'2 C1' H1'3 109.5
N1 C2' C1' 105(8)
N1 C2' H2'1 110.6
C1' C2' H2'1 110.6
N1 C2' H2'2 110.6
C1' C2' H2'2 110.6
H2'1 C2' H2'2 108.8
C4' C3' H3'1 109.5
C4' C3' H3'3 109.5
H3'2 C3' H3'3 109.5
N1 C4' C3' 120(9)
N1 C4' H4'1 107.3
N1 C4' H4'2 107.3
C3' C4' H4'2 107.3
H4'1 C4' H4'2 106.9
N1 C5 C10 122.8(11)
N1 C5 C6 121.8(10)
C10 C5 C6 115.2(9)
C7 C6 C5 120.8(11)
C7 C6 H6 119.6
C5 C6 H6 119.6
C6 C7 C8 124.1(11)
C6 C7 H7 117.9
C8 C7 H7 117.9
C9 C8 N2 125.8(9)
C9 C8 C7 114.6(9)
N2 C8 C7 119.6(10)
C10 C9 C8 122.8(10)
C10 C9 H9 118.6
C8 C9 H9 118.6
C9 C10 C5 122.5(11)
C9 C10 H10 118.8
C5 C10 H10 118.8
N2 C11 C12 124.6(10)
N2 C11 H11 117.7
C12 C11 H11 117.7
C13 C12 C17 117.6(9)
C13 C12 C11 120.3(10)
C17 C12 C11 122.0(9)
C14 C13 C12 123.8(11)
C14 C13 H13 118.1
C12 C13 H13 118.1
C13 C14 C15 117.2(9)
C13 C14 C18 121.9(10)
C15 C14 C18 120.9(9)
C14 C15 C16 121.9(9)
C14 C15 H15 119.1
C16 C15 H15 119.1
C17 C16 C15 118.5(9)
C17 C16 C22 122.7(8)
C15 C16 C22 118.8(8)
O1 C17 C16 120.9(9)
O1 C17 C12 118.2(8)
C16 C17 C12 120.9(9)
C21 C18 C19 109.9(11)
C21 C18 C20 110.1(11)
C19 C18 C20 106.5(11)
C21 C18 C14 113.0(11)
C19 C18 C14 109.7(9)
C20 C18 C14 107.4(10)
C18 C19 H19A 109.5
C18 C19 H19B 109.5
H19A C19 H19B 109.5
C18 C19 H19C 109.5
H19A C19 H19C 109.5
H19B C19 H19C 109.5
C18 C20 H20A 109.5
C18 C20 H20B 109.5
H20A C20 H20B 109.5
C18 C20 H20C 109.5
H20A C20 H20C 109.5
H20B C20 H20C 109.5
C18 C21 H21A 109.5
C18 C21 H21B 109.5
H21A C21 H21B 109.5
C18 C21 H21C 109.5
H21A C21 H21C 109.5
H21B C21 H21C 109.5
C25 C22 C23 108.9(10)
C25 C22 C16 113.8(9)
C23 C22 C16 109.7(8)
C25 C22 C24 108.4(10)
C23 C22 C24 108.3(9)
C16 C22 C24 107.6(9)
C22 C23 H23A 109.5
C22 C23 H23B 109.5
H23A C23 H23B 109.5
C22 C23 H23C 109.5
H23A C23 H23C 109.5
H23B C23 H23C 109.5
C22 C24 H24A 109.5
C22 C24 H24B 109.5
H24A C24 H24B 109.5
C22 C24 H24C 109.5
H24A C24 H24C 109.5
H24B C24 H24C 109.5
C22 C25 H25A 109.5
C22 C25 H25B 109.5
H25A C25 H25B 109.5
C22 C25 H25C 109.5
H25A C25 H25C 109.5
H25B C25 H25C 109.5
C5 N1 C4' 131(5)
C5 N1 C2' 99(4)
C4' N1 C2' 117(7)
C5 N1 C4 122.6(11)
C5 N1 C2 123.4(11)
C4 N1 C2 114.0(11)
C11 N2 C8 121.3(9)
C17 O1 H1 106(10)

loop_
_geom_bond_atom_site_label_1
_geom_bond_atom_site_label_2
_geom_bond_distance
C1 C2 1.53(2)
C1 H1A 0.9600
C1 H1B 0.9600
C1 H1C 0.9600
C2 N1 1.468(15)
C2 H2A 0.9700
C2 H2B 0.9700
C3 C4 1.54(2)
C3 H3A 0.9600
C3 H3B 0.9600
C3 H3C 0.9600
C4 N1 1.458(16)
C4 H4A 0.9700
C4 H4B 0.9700
C1' C2' 1.55(2)
C1' H1'1 0.9600
C1' H1'2 0.9600
C1' H1'3 0.9600
C2' N1 1.44(2)
C2' H2'1 0.9700
C2' H2'2 0.9700
C3' C4' 1.55(2)
C3' H3'1 0.9600
C4' N1 1.44(2)
C4' H4'1 0.9700
C4' H4'2 0.9700
C5 N1 1.346(12)
C5 C10 1.394(16)
C5 C6 1.404(17)
C6 C7 1.359(14)
C6 H6 0.9300
C7 C8 1.389(15)
C7 H7 0.9300
C8 C9 1.375(15)
C8 N2 1.382(12)
C9 C10 1.363(15)
C9 H9 0.9300
C10 H10 0.9300
C11 N2 1.273(12)
C11 C12 1.425(14)
C11 H11 0.9300
C12 C13 1.383(15)
C12 C17 1.416(14)
C13 C14 1.368(12)
C13 H13 0.9300
C14 C15 1.393(15)
C14 C18 1.545(16)
C15 C16 1.411(15)
C15 H15 0.9300
C16 C17 1.377(12)
C16 C22 1.557(14)
C17 O1 1.372(12)
C18 C21 1.493(17)
C18 C19 1.518(17)
C18 C20 1.534(18)
C19 H19A 0.9600
C19 H19B 0.9600
C19 H19C 0.9600
C20 H20A 0.9600
C20 H20B 0.9600
C20 H20C 0.9600
C21 H21A 0.9600
C21 H21B 0.9600
C21 H21C 0.9600
C22 C25 1.464(14)
C22 C23 1.553(16)
C22 C24 1.569(17)
C23 H23A 0.9600
C23 H23B 0.9600
C23 H23C 0.9600
C24 H24A 0.9600
C24 H24B 0.9600
C24 H24C 0.9600
C25 H25A 0.9600
C25 H25B 0.9600
C25 H25C 0.9600
O1 H1 0.83(2)

loop_
_geom_hbond_atom_site_label_D
_geom_hbond_atom_site_label_H
_geom_hbond_atom_site_label_A
_geom_hbond_site_symmetry_A
_geom_hbond_distance_DH
_geom_hbond_distance_HA
_geom_hbond_distance_DA
_geom_hbond_angle_DHA
_geom_hbond_publ_flag
O1 H1 N2 . 0.83(7) 1.82(11) 2.591(12) 155(14) y
C23 H23A O1 . 0.96 2.27 2.947(17) 127 y
C24 H24A O1 . 0.96 2.46 3.071(16) 121 y
C2 H2B Cg2 1_454 0.97 2.87 3.810(19) 166 y
C2' H2'1 Cg2 1_454 0.97 2.60 3.39(11) 139 y

loop_
_geom_torsion_atom_site_label_1
_geom_torsion_atom_site_label_2
_geom_torsion_atom_site_label_3
_geom_torsion_atom_site_label_4
_geom_torsion
N1 C5 C6 C7 178.4(11)
C10 C5 C6 C7 2.6(18)
C5 C6 C7 C8 -0.8(18)
C6 C7 C8 C9 -1.6(17)
C6 C7 C8 N2 -179.8(11)
N2 C8 C9 C10 -179.9(11)
C7 C8 C9 C10 2.1(17)
C8 C9 C10 C5 -0.2(19)
N1 C5 C10 C9 -177.9(13)
C6 C5 C10 C9 -2.2(18)
N2 C11 C12 C13 -178.5(11)
N2 C11 C12 C17 4.3(17)
C17 C12 C13 C14 -3.1(17)
C11 C12 C13 C14 179.6(11)
C12 C13 C14 C15 2.1(16)
C12 C13 C14 C18 -178.4(11)
C13 C14 C15 C16 -0.4(17)
C18 C14 C15 C16 -179.8(10)
C14 C15 C16 C17 -0.2(16)
C14 C15 C16 C22 178.0(9)
C15 C16 C17 O1 -179.0(9)
C22 C16 C17 O1 2.9(14)
C15 C16 C17 C12 -0.8(14)
C22 C16 C17 C12 -178.9(9)
C13 C12 C17 O1 -179.4(10)
C11 C12 C17 O1 -2.1(15)
C13 C12 C17 C16 2.3(15)
C11 C12 C17 C16 179.6(10)
C13 C14 C18 C21 -172.9(12)
C15 C14 C18 C21 6.5(16)
C13 C14 C18 C19 -49.8(15)
C15 C14 C18 C19 129.6(12)
C13 C14 C18 C20 65.5(13)
C15 C14 C18 C20 -115.1(12)
C17 C16 C22 C25 -178.0(10)
C15 C16 C22 C25 3.9(15)
C17 C16 C22 C23 -55.7(13)
C15 C16 C22 C23 126.1(11)
C17 C16 C22 C24 61.9(12)
C15 C16 C22 C24 -116.2(10)
C10 C5 N1 C4' 146(7)
C6 C5 N1 C4' -29(7)
C10 C5 N1 C2' 8(6)
C6 C5 N1 C2' -167(6)
C10 C5 N1 C4 -177.2(16)
C6 C5 N1 C4 7(2)
C10 C5 N1 C2 0(2)
C6 C5 N1 C2 -175.3(15)
C3' C4' N1 C5 2(19)
C3' C4' N1 C2' 134(15)
C1' C2' N1 C5 -149(10)
C1' C2' N1 C4' 65(13)
C3 C4 N1 C5 -95(2)
C3 C4 N1 C2 87.3(19)
C1 C2 N1 C5 -82(2)
C1 C2 N1 C4 96(2)
C12 C11 N2 C8 -178.7(10)
C9 C8 N2 C11 33.1(16)
C7 C8 N2 C11 -149.0(11)

_cod_database_fobs_code 1546690
